data_4062333
loop_
_publ_author_name
'Ichinohe, Masaaki'
'Kinjo, Rei'
'Sekiguchi, Akira'

_publ_section_title
;
 The First Stable Methyl-Substituted Disilene: Synthesis, Crystal Structure,
 and Regiospecific MeLi Addition
;
_journal_issue 23
_journal_name_full Organometallics
_journal_page_first 4621
_journal_page_last 4623
_journal_paper_doi 10.1021/om030571a
_journal_volume 22
_journal_year 2003
_chemical_formula_sum 'C55 H125 Li O4 Si7'
_chemical_formula_weight 1054.12
_space_group_IT_number 7
_symmetry_cell_setting monoclinic
_symmetry_space_group_name_Hall 'P -2yac'
_symmetry_space_group_name_H-M 'P 1 n 1'
_cell_angle_alpha 90.00
_cell_angle_beta 96.276(7)
_cell_angle_gamma 90.00
_cell_formula_units_Z 2
_cell_length_a 11.5160(16)
_cell_length_b 13.4850(11)
_cell_length_c 21.632(3)
_cell_measurement_temperature 120.0(1)
_cell_volume 3339.2(7)
_diffrn_ambient_temperature 120.0(1)
_exptl_crystal_density_diffrn 1.048
_cod_depositor_comments
;
The following automatic conversions were performed:
'_symmetry_cell_setting' value 'Monoclinic' changed to 'monoclinic'
according to '/home/saulius/struct/CIF-dictionaries/cif_core.dic'
dictionary named 'cif_core.dic' version 2.4.1 from 2010-06-29.

Automatic conversion script
Id: cif_fix_enum 1527 2010-12-29 10:47:43Z saulius 
;
_cod_original_sg_symbol_H-M 'P n'
_cod_database_code 4062333

loop_
_symmetry_equiv_pos_as_xyz
'x, y, z'
'x+1/2, -y, z+1/2'

loop_
_atom_site_label
_atom_site_type_symbol
_atom_site_fract_x
_atom_site_fract_y
_atom_site_fract_z
_atom_site_U_iso_or_equiv
_atom_site_adp_type
_atom_site_occupancy
_atom_site_symmetry_multiplicity
_atom_site_calc_flag
_atom_site_refinement_flags
_atom_site_disorder_assembly
_atom_site_disorder_group
Si1 Si 0.56433(14) 0.17063(12) 0.54482(8) 0.0306(3) Uani 1 1 d . . .
Si2 Si 0.64235(13) 0.29668(12) 0.61879(8) 0.0296(3) Uani 1 1 d . . .
Si3 Si 0.71588(14) 0.43068(12) 0.55594(8) 0.0319(4) Uani 1 1 d . . .
Si4 Si 0.76275(14) 0.26523(13) 0.72036(8) 0.0345(4) Uani 1 1 d . . .
Si5 Si 0.67646(13) 0.02286(12) 0.54402(8) 0.0293(3) Uani 1 1 d . . .
Si6 Si 0.69665(14) -0.05566(12) 0.44509(8) 0.0307(3) Uani 1 1 d . . .
Si7 Si 0.36386(14) 0.12027(12) 0.54050(8) 0.0320(4) Uani 1 1 d . . .
O1 O 0.1352(5) 0.7150(4) 0.6968(2) 0.0535(13) Uani 1 1 d . . .
O2 O 0.2896(5) 0.6525(4) 0.5931(2) 0.0534(13) Uani 1 1 d . . .
O3 O 0.2930(4) 0.5361(4) 0.7249(2) 0.0435(11) Uani 1 1 d . . .
O4 O 0.4211(4) 0.7322(4) 0.7150(2) 0.0483(12) Uani 1 1 d . . .
C1 C 0.5119(5) 0.3657(5) 0.6473(3) 0.0364(13) Uani 1 1 d . . .
H1A H 0.5401 0.4159 0.6766 0.055 Uiso 1 1 calc R . .
H1B H 0.4641 0.3196 0.6669 0.055 Uiso 1 1 calc R . .
H1C H 0.4664 0.3960 0.6125 0.055 Uiso 1 1 calc R . .
C2 C 0.7151(7) 0.5544(5) 0.5976(4) 0.0481(17) Uani 1 1 d . . .
H2A H 0.6378 0.5679 0.6081 0.072 Uiso 1 1 calc R . .
H2B H 0.7384 0.6058 0.5708 0.072 Uiso 1 1 calc R . .
H2C H 0.7686 0.5520 0.6348 0.072 Uiso 1 1 calc R . .
C3 C 0.6118(5) 0.4562(5) 0.4804(3) 0.0350(13) Uani 1 1 d . . .
C4 C 0.6286(6) 0.5623(5) 0.4559(4) 0.0471(16) Uani 1 1 d . . .
H4A H 0.7067 0.5695 0.4450 0.071 Uiso 1 1 calc R . .
H4B H 0.6154 0.6095 0.4876 0.071 Uiso 1 1 calc R . .
H4C H 0.5739 0.5738 0.4198 0.071 Uiso 1 1 calc R . .
C5 C 0.4864(6) 0.4498(5) 0.4970(3) 0.0417(15) Uani 1 1 d . . .
H5A H 0.4761 0.4959 0.5298 0.063 Uiso 1 1 calc R . .
H5B H 0.4711 0.3838 0.5106 0.063 Uiso 1 1 calc R . .
H5C H 0.4332 0.4658 0.4611 0.063 Uiso 1 1 calc R . .
C6 C 0.6250(6) 0.3818(5) 0.4279(3) 0.0416(15) Uani 1 1 d . . .
H6A H 0.7033 0.3846 0.4166 0.062 Uiso 1 1 calc R . .
H6B H 0.5710 0.3982 0.3924 0.062 Uiso 1 1 calc R . .
H6C H 0.6090 0.3161 0.4418 0.062 Uiso 1 1 calc R . .
C7 C 0.8745(5) 0.4116(5) 0.5369(3) 0.0347(13) Uani 1 1 d . . .
C8 C 0.8905(6) 0.3045(5) 0.5185(4) 0.0491(18) Uani 1 1 d . . .
H8A H 0.8666 0.2617 0.5502 0.074 Uiso 1 1 calc R . .
H8B H 0.9713 0.2927 0.5138 0.074 Uiso 1 1 calc R . .
H8C H 0.8439 0.2913 0.4799 0.074 Uiso 1 1 calc R . .
C9 C 0.9577(6) 0.4320(6) 0.5964(4) 0.0502(17) Uani 1 1 d . . .
H9A H 0.9371 0.3901 0.6294 0.075 Uiso 1 1 calc R . .
H9B H 0.9511 0.5002 0.6083 0.075 Uiso 1 1 calc R . .
H9C H 1.0366 0.4184 0.5887 0.075 Uiso 1 1 calc R . .
C10 C 0.9137(6) 0.4795(5) 0.4871(3) 0.0425(15) Uani 1 1 d . . .
H10A H 0.9037 0.5474 0.4988 0.064 Uiso 1 1 calc R . .
H10B H 0.8676 0.4666 0.4482 0.064 Uiso 1 1 calc R . .
H10C H 0.9946 0.4674 0.4827 0.064 Uiso 1 1 calc R . .
C11 C 0.9208(7) 0.2305(7) 0.7136(3) 0.0536(19) Uani 1 1 d . . .
H11A H 0.9582 0.2833 0.6936 0.080 Uiso 1 1 calc R . .
H11B H 0.9232 0.1710 0.6895 0.080 Uiso 1 1 calc R . .
H11C H 0.9607 0.2197 0.7544 0.080 Uiso 1 1 calc R . .
C12 C 0.7739(7) 0.3777(6) 0.7773(3) 0.0515(18) Uani 1 1 d . . .
C13 C 0.6575(13) 0.4009(15) 0.8037(9) 0.197(12) Uani 1 1 d . . .
H13A H 0.5973 0.4112 0.7700 0.296 Uiso 1 1 calc R . .
H13B H 0.6664 0.4596 0.8288 0.296 Uiso 1 1 calc R . .
H13C H 0.6366 0.3462 0.8286 0.296 Uiso 1 1 calc R . .
C14 C 0.8540(9) 0.3616(8) 0.8348(4) 0.075(3) Uani 1 1 d . . .
H14A H 0.8384 0.2981 0.8521 0.113 Uiso 1 1 calc R . .
H14B H 0.8420 0.4127 0.8643 0.113 Uiso 1 1 calc R . .
H14C H 0.9333 0.3637 0.8251 0.113 Uiso 1 1 calc R . .
C15 C 0.805(3) 0.4687(11) 0.7459(7) 0.241(16) Uani 1 1 d . . .
H15A H 0.7525 0.4778 0.7087 0.362 Uiso 1 1 calc R . .
H15B H 0.8835 0.4635 0.7353 0.362 Uiso 1 1 calc R . .
H15C H 0.7991 0.5243 0.7730 0.362 Uiso 1 1 calc R . .
C16 C 0.7024(7) 0.1523(5) 0.7610(3) 0.0449(16) Uani 1 1 d . . .
C17 C 0.5726(9) 0.1629(11) 0.7673(8) 0.141(7) Uani 1 1 d . . .
H17A H 0.5316 0.1794 0.7276 0.211 Uiso 1 1 calc R . .
H17B H 0.5612 0.2146 0.7966 0.211 Uiso 1 1 calc R . .
H17C H 0.5431 0.1015 0.7817 0.211 Uiso 1 1 calc R . .
C18 C 0.7236(17) 0.0614(8) 0.7208(5) 0.131(7) Uani 1 1 d . . .
H18A H 0.6881 0.0722 0.6791 0.197 Uiso 1 1 calc R . .
H18B H 0.6898 0.0038 0.7378 0.197 Uiso 1 1 calc R . .
H18C H 0.8061 0.0516 0.7205 0.197 Uiso 1 1 calc R . .
C19 C 0.7628(9) 0.1260(8) 0.8244(4) 0.070(3) Uani 1 1 d . . .
H19A H 0.7543 0.1797 0.8526 0.106 Uiso 1 1 calc R . .
H19B H 0.8442 0.1145 0.8214 0.106 Uiso 1 1 calc R . .
H19C H 0.7282 0.0672 0.8393 0.106 Uiso 1 1 calc R . .
C20 C 0.8331(6) 0.0570(5) 0.5744(3) 0.0363(13) Uani 1 1 d . . .
H20A H 0.8573 0.1135 0.5520 0.054 Uiso 1 1 calc R . .
H20B H 0.8837 0.0020 0.5686 0.054 Uiso 1 1 calc R . .
H20C H 0.8371 0.0727 0.6179 0.054 Uiso 1 1 calc R . .
C21 C 0.6379(6) -0.0900(5) 0.5918(3) 0.0368(13) Uani 1 1 d . . .
H21A H 0.5594 -0.1107 0.5784 0.055 Uiso 1 1 calc R . .
H21B H 0.6442 -0.0726 0.6350 0.055 Uiso 1 1 calc R . .
H21C H 0.6908 -0.1433 0.5858 0.055 Uiso 1 1 calc R . .
C22 C 0.5779(6) -0.1515(5) 0.4270(3) 0.0389(14) Uani 1 1 d . . .
H22A H 0.5829 -0.2004 0.4595 0.058 Uiso 1 1 calc R . .
H22B H 0.5876 -0.1831 0.3881 0.058 Uiso 1 1 calc R . .
H22C H 0.5029 -0.1198 0.4243 0.058 Uiso 1 1 calc R . .
C23 C 0.6808(6) 0.0385(5) 0.3786(3) 0.0375(14) Uani 1 1 d . . .
C24 C 0.7584(6) 0.1296(5) 0.3958(3) 0.0382(14) Uani 1 1 d . . .
H24A H 0.7415 0.1552 0.4353 0.057 Uiso 1 1 calc R . .
H24B H 0.7428 0.1798 0.3645 0.057 Uiso 1 1 calc R . .
H24C H 0.8391 0.1107 0.3984 0.057 Uiso 1 1 calc R . .
C25 C 0.5538(6) 0.0740(5) 0.3708(3) 0.0436(15) Uani 1 1 d . . .
H25A H 0.5337 0.0990 0.4099 0.065 Uiso 1 1 calc R . .
H25B H 0.5033 0.0197 0.3576 0.065 Uiso 1 1 calc R . .
H25C H 0.5448 0.1258 0.3403 0.065 Uiso 1 1 calc R . .
C26 C 0.7099(7) -0.0017(6) 0.3157(3) 0.0457(16) Uani 1 1 d . . .
H26A H 0.7892 -0.0249 0.3197 0.069 Uiso 1 1 calc R . .
H26B H 0.7005 0.0501 0.2852 0.069 Uiso 1 1 calc R . .
H26C H 0.6583 -0.0556 0.3030 0.069 Uiso 1 1 calc R . .
C27 C 0.8413(6) -0.1321(5) 0.4471(3) 0.0370(13) Uani 1 1 d . . .
C28 C 0.8329(6) -0.2079(5) 0.3932(4) 0.0461(16) Uani 1 1 d . . .
H28A H 0.7659 -0.2496 0.3954 0.069 Uiso 1 1 calc R . .
H28B H 0.9022 -0.2480 0.3965 0.069 Uiso 1 1 calc R . .
H28C H 0.8253 -0.1733 0.3542 0.069 Uiso 1 1 calc R . .
C29 C 0.8606(7) -0.1920(5) 0.5082(4) 0.0475(17) Uani 1 1 d . . .
H29A H 0.7939 -0.2334 0.5119 0.071 Uiso 1 1 calc R . .
H29B H 0.8708 -0.1471 0.5429 0.071 Uiso 1 1 calc R . .
H29C H 0.9290 -0.2326 0.5079 0.071 Uiso 1 1 calc R . .
C30 C 0.9492(6) -0.0671(5) 0.4423(4) 0.0426(15) Uani 1 1 d . . .
H30A H 0.9562 -0.0196 0.4755 0.064 Uiso 1 1 calc R . .
H30B H 0.9413 -0.0330 0.4031 0.064 Uiso 1 1 calc R . .
H30C H 1.0178 -0.1081 0.4453 0.064 Uiso 1 1 calc R . .
C31 C 0.3558(6) -0.0021(5) 0.4972(3) 0.0385(14) Uani 1 1 d . . .
H31A H 0.4030 -0.0504 0.5209 0.058 Uiso 1 1 calc R . .
H31B H 0.3840 0.0067 0.4574 0.058 Uiso 1 1 calc R . .
H31C H 0.2762 -0.0245 0.4914 0.058 Uiso 1 1 calc R . .
C32 C 0.2621(5) 0.2053(5) 0.4842(3) 0.0367(13) Uani 1 1 d . . .
C33 C 0.2307(5) 0.3014(5) 0.5171(3) 0.0412(15) Uani 1 1 d . . .
H33A H 0.1919 0.2851 0.5528 0.062 Uiso 1 1 calc R . .
H33B H 0.1798 0.3410 0.4889 0.062 Uiso 1 1 calc R . .
H33C H 0.3007 0.3379 0.5300 0.062 Uiso 1 1 calc R . .
C34 C 0.1468(6) 0.1529(6) 0.4597(4) 0.0497(18) Uani 1 1 d . . .
H34A H 0.1054 0.1345 0.4941 0.075 Uiso 1 1 calc R . .
H34B H 0.1640 0.0946 0.4369 0.075 Uiso 1 1 calc R . .
H34C H 0.0996 0.1972 0.4328 0.075 Uiso 1 1 calc R . .
C35 C 0.3240(6) 0.2325(5) 0.4276(3) 0.0430(15) Uani 1 1 d . . .
H35A H 0.3447 0.1730 0.4069 0.064 Uiso 1 1 calc R . .
H35B H 0.3934 0.2697 0.4408 0.064 Uiso 1 1 calc R . .
H35C H 0.2728 0.2719 0.3994 0.064 Uiso 1 1 calc R . .
C36 C 0.2908(5) 0.0903(5) 0.6161(3) 0.0358(13) Uani 1 1 d . . .
C37 C 0.2955(8) 0.1777(6) 0.6613(3) 0.0517(18) Uani 1 1 d . . .
H37A H 0.2518 0.2323 0.6421 0.078 Uiso 1 1 calc R . .
H37B H 0.3752 0.1974 0.6720 0.078 Uiso 1 1 calc R . .
H37C H 0.2623 0.1582 0.6983 0.078 Uiso 1 1 calc R . .
C38 C 0.1614(6) 0.0598(7) 0.6047(4) 0.061(2) Uani 1 1 d . . .
H38A H 0.1166 0.1133 0.5849 0.091 Uiso 1 1 calc R . .
H38B H 0.1329 0.0446 0.6437 0.091 Uiso 1 1 calc R . .
H38C H 0.1539 0.0024 0.5783 0.091 Uiso 1 1 calc R . .
C39 C 0.3589(7) 0.0043(6) 0.6479(3) 0.0493(17) Uani 1 1 d . . .
H39A H 0.3563 -0.0514 0.6201 0.074 Uiso 1 1 calc R . .
H39B H 0.3247 -0.0139 0.6848 0.074 Uiso 1 1 calc R . .
H39C H 0.4386 0.0239 0.6588 0.074 Uiso 1 1 calc R . .
C40 C 0.0697(7) 0.6871(6) 0.7472(4) 0.0543(19) Uani 1 1 d . . .
H40A H 0.1072 0.7129 0.7863 0.065 Uiso 1 1 calc R . .
H40B H 0.0655 0.6155 0.7503 0.065 Uiso 1 1 calc R . .
C41 C -0.0507(7) 0.7299(7) 0.7339(5) 0.063(2) Uani 1 1 d . . .
H41A H -0.0822 0.7493 0.7718 0.076 Uiso 1 1 calc R . .
H41B H -0.1036 0.6832 0.7113 0.076 Uiso 1 1 calc R . .
C42 C -0.0290(8) 0.8198(7) 0.6940(4) 0.066(2) Uani 1 1 d . . .
H42A H -0.0983 0.8364 0.6663 0.079 Uiso 1 1 calc R . .
H42B H -0.0059 0.8769 0.7197 0.079 Uiso 1 1 calc R . .
C43 C 0.0683(10) 0.7867(9) 0.6580(4) 0.082(3) Uani 1 1 d . . .
H43A H 0.0371 0.7567 0.6189 0.099 Uiso 1 1 calc R . .
H43B H 0.1170 0.8425 0.6493 0.099 Uiso 1 1 calc R . .
C44 C 0.3431(10) 0.7230(7) 0.5552(4) 0.074(3) Uani 1 1 d . . .
H44A H 0.3465 0.7877 0.5749 0.089 Uiso 1 1 calc R . .
H44B H 0.4221 0.7024 0.5498 0.089 Uiso 1 1 calc R . .
C45 C 0.2748(13) 0.7274(9) 0.4971(4) 0.106(5) Uani 1 1 d . . .
H45A H 0.3247 0.7329 0.4640 0.127 Uiso 1 1 calc R . .
H45B H 0.2238 0.7849 0.4955 0.127 Uiso 1 1 calc R . .
C46 C 0.2044(8) 0.6353(7) 0.4897(4) 0.063(2) Uani 1 1 d . . .
H46A H 0.2368 0.5899 0.4613 0.076 Uiso 1 1 calc R . .
H46B H 0.1242 0.6501 0.4739 0.076 Uiso 1 1 calc R . .
C47 C 0.2108(7) 0.5915(6) 0.5544(4) 0.0516(18) Uani 1 1 d . . .
H47A H 0.1343 0.5916 0.5691 0.062 Uiso 1 1 calc R . .
H47B H 0.2393 0.5238 0.5544 0.062 Uiso 1 1 calc R . .
C48 C 0.2262(7) 0.4481(6) 0.7093(4) 0.0520(18) Uani 1 1 d . . .
H48A H 0.2599 0.4104 0.6776 0.062 Uiso 1 1 calc R . .
H48B H 0.1461 0.4647 0.6943 0.062 Uiso 1 1 calc R . .
C49 C 0.2313(12) 0.3907(9) 0.7684(5) 0.106(5) Uani 1 1 d . . .
H49A H 0.1585 0.3978 0.7867 0.127 Uiso 1 1 calc R . .
H49B H 0.2433 0.3209 0.7604 0.127 Uiso 1 1 calc R . .
C50 C 0.3206(15) 0.4263(9) 0.8075(6) 0.124(6) Uani 1 1 d . . .
H50A H 0.3879 0.3830 0.8073 0.148 Uiso 1 1 calc R . .
H50B H 0.2986 0.4285 0.8495 0.148 Uiso 1 1 calc R . .
C51 C 0.3510(8) 0.5283(6) 0.7873(3) 0.0518(19) Uani 1 1 d . . .
H51A H 0.3226 0.5782 0.8142 0.062 Uiso 1 1 calc R . .
H51B H 0.4348 0.5357 0.7876 0.062 Uiso 1 1 calc R . .
C52 C 0.5367(7) 0.7033(7) 0.7022(4) 0.060(2) Uani 1 1 d . . .
H52A H 0.5516 0.7252 0.6611 0.072 Uiso 1 1 calc R . .
H52B H 0.5458 0.6319 0.7046 0.072 Uiso 1 1 calc R . .
C53 C 0.6191(9) 0.7540(10) 0.7520(6) 0.093(4) Uani 1 1 d . . .
H53A H 0.6496 0.7074 0.7839 0.111 Uiso 1 1 calc R . .
H53B H 0.6838 0.7852 0.7343 0.111 Uiso 1 1 calc R . .
C54 C 0.5412(13) 0.8305(14) 0.7778(7) 0.134(7) Uani 1 1 d . . .
H54A H 0.5624 0.8385 0.8221 0.160 Uiso 1 1 calc R . .
H54B H 0.5496 0.8940 0.7577 0.160 Uiso 1 1 calc R . .
C55 C 0.4288(9) 0.7977(7) 0.7665(5) 0.071(3) Uani 1 1 d . . .
H55A H 0.3765 0.8534 0.7574 0.085 Uiso 1 1 calc R . .
H55B H 0.4062 0.7636 0.8028 0.085 Uiso 1 1 calc R . .
Li1 Li 0.2846(11) 0.6601(9) 0.6819(6) 0.047(3) Uani 1 1 d . . .

loop_
_atom_site_aniso_label
_atom_site_aniso_U_11
_atom_site_aniso_U_22
_atom_site_aniso_U_33
_atom_site_aniso_U_23
_atom_site_aniso_U_13
_atom_site_aniso_U_12
Si1 0.0269(8) 0.0319(8) 0.0326(8) -0.0023(7) 0.0014(6) -0.0011(6)
Si2 0.0280(8) 0.0321(8) 0.0287(8) -0.0008(6) 0.0026(6) 0.0001(6)
Si3 0.0294(8) 0.0316(8) 0.0351(8) -0.0021(7) 0.0051(6) -0.0015(6)
Si4 0.0324(9) 0.0401(9) 0.0303(8) -0.0022(7) 0.0008(7) 0.0005(7)
Si5 0.0290(8) 0.0311(8) 0.0278(7) -0.0004(6) 0.0026(6) -0.0008(6)
Si6 0.0303(8) 0.0307(8) 0.0310(8) -0.0026(7) 0.0030(6) -0.0012(6)
Si7 0.0273(8) 0.0329(8) 0.0360(9) -0.0016(7) 0.0037(6) -0.0015(6)
O1 0.048(3) 0.064(3) 0.049(3) 0.013(3) 0.004(2) 0.004(2)
O2 0.066(3) 0.058(3) 0.033(2) 0.010(2) -0.004(2) -0.025(3)
O3 0.048(3) 0.047(3) 0.035(2) 0.003(2) 0.003(2) -0.001(2)
O4 0.043(3) 0.055(3) 0.047(3) -0.014(2) 0.004(2) 0.001(2)
C1 0.037(3) 0.035(3) 0.037(3) -0.002(3) 0.002(3) 0.000(2)
C2 0.049(4) 0.046(4) 0.052(4) -0.004(3) 0.016(3) -0.004(3)
C3 0.032(3) 0.036(3) 0.037(3) 0.002(3) 0.005(2) 0.003(2)
C4 0.044(4) 0.037(3) 0.060(4) 0.012(3) 0.004(3) 0.001(3)
C5 0.034(3) 0.045(4) 0.045(4) 0.006(3) 0.001(3) 0.003(3)
C6 0.038(3) 0.048(4) 0.037(3) 0.002(3) -0.005(3) -0.002(3)
C7 0.028(3) 0.036(3) 0.040(3) 0.004(3) 0.005(2) -0.005(2)
C8 0.032(3) 0.042(4) 0.074(5) 0.002(4) 0.005(3) -0.002(3)
C9 0.036(4) 0.065(5) 0.048(4) 0.001(4) 0.000(3) -0.010(3)
C10 0.033(3) 0.049(4) 0.046(4) 0.001(3) 0.006(3) -0.006(3)
C11 0.045(4) 0.081(6) 0.033(3) 0.005(4) -0.001(3) 0.005(4)
C12 0.068(5) 0.048(4) 0.034(3) -0.008(3) -0.014(3) 0.004(4)
C13 0.109(11) 0.25(2) 0.209(18) -0.203(18) -0.079(11) 0.090(12)
C14 0.096(7) 0.085(7) 0.038(4) -0.027(4) -0.025(4) 0.024(5)
C15 0.57(5) 0.098(11) 0.065(8) -0.020(8) 0.067(16) -0.17(2)
C16 0.055(4) 0.051(4) 0.028(3) 0.007(3) -0.003(3) -0.006(3)
C17 0.048(6) 0.149(12) 0.228(17) 0.140(13) 0.026(8) 0.007(7)
C18 0.30(2) 0.055(6) 0.042(5) -0.011(5) 0.044(8) -0.054(9)
C19 0.074(6) 0.081(6) 0.051(5) 0.027(4) -0.018(4) -0.013(5)
C20 0.036(3) 0.032(3) 0.039(3) -0.003(3) 0.000(2) -0.003(2)
C21 0.042(3) 0.031(3) 0.037(3) -0.001(3) 0.004(3) -0.001(2)
C22 0.037(3) 0.040(3) 0.040(3) -0.007(3) 0.004(3) 0.000(3)
C23 0.037(3) 0.044(4) 0.031(3) -0.002(3) 0.002(2) -0.003(3)
C24 0.041(3) 0.034(3) 0.040(3) 0.003(3) 0.005(3) -0.004(3)
C25 0.051(4) 0.043(4) 0.036(3) 0.007(3) 0.001(3) 0.002(3)
C26 0.053(4) 0.054(4) 0.032(3) -0.004(3) 0.014(3) 0.000(3)
C27 0.039(3) 0.031(3) 0.041(3) -0.007(3) 0.003(3) 0.001(2)
C28 0.039(4) 0.042(4) 0.058(4) -0.014(3) 0.005(3) 0.003(3)
C29 0.047(4) 0.042(4) 0.053(4) 0.000(3) 0.003(3) 0.010(3)
C30 0.035(3) 0.035(3) 0.059(4) -0.004(3) 0.007(3) 0.003(3)
C31 0.031(3) 0.042(4) 0.043(4) 0.002(3) 0.009(3) -0.005(3)
C32 0.020(3) 0.047(4) 0.042(3) -0.003(3) -0.002(2) 0.000(2)
C33 0.027(3) 0.043(4) 0.054(4) -0.003(3) 0.003(3) 0.005(3)
C34 0.034(4) 0.054(4) 0.058(4) -0.001(4) -0.010(3) -0.005(3)
C35 0.035(3) 0.048(4) 0.044(4) 0.010(3) -0.008(3) 0.005(3)
C36 0.031(3) 0.036(3) 0.042(3) 0.002(3) 0.010(3) -0.003(2)
C37 0.074(5) 0.045(4) 0.038(4) -0.005(3) 0.014(3) -0.007(3)
C38 0.032(4) 0.091(6) 0.061(5) -0.004(5) 0.014(3) -0.015(4)
C39 0.064(5) 0.048(4) 0.039(4) 0.004(3) 0.019(3) 0.003(3)
C40 0.053(5) 0.053(5) 0.058(5) 0.007(4) 0.012(4) 0.006(3)
C41 0.048(5) 0.065(6) 0.073(6) -0.010(4) -0.005(4) -0.007(4)
C42 0.066(5) 0.077(6) 0.049(4) -0.010(4) -0.017(4) 0.025(4)
C43 0.092(7) 0.101(8) 0.052(5) 0.025(5) -0.001(5) 0.045(6)
C44 0.099(7) 0.073(6) 0.047(4) 0.011(4) -0.001(5) -0.052(5)
C45 0.170(12) 0.096(8) 0.045(5) 0.021(5) -0.023(6) -0.078(8)
C46 0.068(6) 0.081(6) 0.040(4) 0.003(4) 0.000(4) -0.017(5)
C47 0.057(5) 0.050(4) 0.048(4) -0.006(3) 0.007(3) -0.014(4)
C48 0.062(5) 0.046(4) 0.046(4) 0.007(3) -0.004(3) -0.005(3)
C49 0.138(11) 0.094(8) 0.073(7) 0.034(6) -0.042(7) -0.060(8)
C50 0.201(16) 0.086(8) 0.072(7) 0.042(6) -0.036(8) -0.076(9)
C51 0.065(5) 0.049(4) 0.037(4) 0.010(3) -0.013(3) -0.012(3)
C52 0.049(5) 0.062(5) 0.071(5) 0.001(4) 0.022(4) 0.008(4)
C53 0.049(5) 0.127(10) 0.094(8) 0.021(7) -0.026(6) -0.008(6)
C54 0.105(11) 0.196(17) 0.102(10) -0.077(11) 0.018(8) -0.067(11)
C55 0.076(6) 0.064(6) 0.069(6) -0.030(5) -0.008(5) 0.017(5)
Li1 0.055(7) 0.046(7) 0.041(6) 0.002(5) 0.006(5) -0.019(5)

loop_
_geom_bond_atom_site_label_1
_geom_bond_atom_site_label_2
_geom_bond_distance
_geom_bond_site_symmetry_2
_geom_bond_publ_flag
Si1 Si5 2.376(2) . ?
Si1 Si7 2.398(2) . ?
Si1 Si2 2.438(2) . ?
Si2 C1 1.925(7) . ?
Si2 Si3 2.466(2) . ?
Si2 Si4 2.503(2) . ?
Si3 C2 1.896(7) . ?
Si3 C7 1.934(6) . ?
Si3 C3 1.948(7) . ?
Si4 C11 1.900(8) . ?
Si4 C16 1.926(7) . ?
Si4 C12 1.949(7) . ?
Si5 C20 1.907(6) . ?
Si5 C21 1.919(6) . ?
Si5 Si6 2.422(2) . ?
Si6 C22 1.892(7) . ?
Si6 C23 1.912(7) . ?
Si6 C27 1.956(7) . ?
Si7 C31 1.894(7) . ?
Si7 C36 1.961(6) . ?
Si7 C32 1.964(6) . ?
O1 C40 1.443(9) . ?
O1 C43 1.446(9) . ?
O1 Li1 1.932(15) . ?
O2 C47 1.426(9) . ?
O2 C44 1.437(9) . ?
O2 Li1 1.931(13) . ?
O3 C48 1.434(9) . ?
O3 C51 1.442(8) . ?
O3 Li1 1.912(13) . ?
O4 C55 1.416(9) . ?
O4 C52 1.443(9) . ?
O4 Li1 1.919(13) . ?
C1 H1A 0.9600 . ?
C1 H1B 0.9600 . ?
C1 H1C 0.9600 . ?
C2 H2A 0.9600 . ?
C2 H2B 0.9600 . ?
C2 H2C 0.9600 . ?
C3 C5 1.528(9) . ?
C3 C6 1.536(9) . ?
C3 C4 1.546(9) . ?
C4 H4A 0.9600 . ?
C4 H4B 0.9600 . ?
C4 H4C 0.9600 . ?
C5 H5A 0.9600 . ?
C5 H5B 0.9600 . ?
C5 H5C 0.9600 . ?
C6 H6A 0.9600 . ?
C6 H6B 0.9600 . ?
C6 H6C 0.9600 . ?
C7 C8 1.514(9) . ?
C7 C10 1.520(9) . ?
C7 C9 1.543(9) . ?
C8 H8A 0.9600 . ?
C8 H8B 0.9600 . ?
C8 H8C 0.9600 . ?
C9 H9A 0.9600 . ?
C9 H9B 0.9600 . ?
C9 H9C 0.9600 . ?
C10 H10A 0.9600 . ?
C10 H10B 0.9600 . ?
C10 H10C 0.9600 . ?
C11 H11A 0.9600 . ?
C11 H11B 0.9600 . ?
C11 H11C 0.9600 . ?
C12 C15 1.465(15) . ?
C12 C14 1.481(10) . ?
C12 C13 1.545(18) . ?
C13 H13A 0.9600 . ?
C13 H13B 0.9600 . ?
C13 H13C 0.9600 . ?
C14 H14A 0.9600 . ?
C14 H14B 0.9600 . ?
C14 H14C 0.9600 . ?
C15 H15A 0.9600 . ?
C15 H15B 0.9600 . ?
C15 H15C 0.9600 . ?
C16 C19 1.510(10) . ?
C16 C17 1.522(12) . ?
C16 C18 1.537(13) . ?
C17 H17A 0.9600 . ?
C17 H17B 0.9600 . ?
C17 H17C 0.9600 . ?
C18 H18A 0.9600 . ?
C18 H18B 0.9600 . ?
C18 H18C 0.9600 . ?
C19 H19A 0.9600 . ?
C19 H19B 0.9600 . ?
C19 H19C 0.9600 . ?
C20 H20A 0.9600 . ?
C20 H20B 0.9600 . ?
C20 H20C 0.9600 . ?
C21 H21A 0.9600 . ?
C21 H21B 0.9600 . ?
C21 H21C 0.9600 . ?
C22 H22A 0.9600 . ?
C22 H22B 0.9600 . ?
C22 H22C 0.9600 . ?
C23 C26 1.534(9) . ?
C23 C25 1.531(10) . ?
C23 C24 1.541(9) . ?
C24 H24A 0.9600 . ?
C24 H24B 0.9600 . ?
C24 H24C 0.9600 . ?
C25 H25A 0.9600 . ?
C25 H25B 0.9600 . ?
C25 H25C 0.9600 . ?
C26 H26A 0.9600 . ?
C26 H26B 0.9600 . ?
C26 H26C 0.9600 . ?
C27 C30 1.534(9) . ?
C27 C28 1.545(9) . ?
C27 C29 1.545(10) . ?
C28 H28A 0.9600 . ?
C28 H28B 0.9600 . ?
C28 H28C 0.9600 . ?
C29 H29A 0.9600 . ?
C29 H29B 0.9600 . ?
C29 H29C 0.9600 . ?
C30 H30A 0.9600 . ?
C30 H30B 0.9600 . ?
C30 H30C 0.9600 . ?
C31 H31A 0.9600 . ?
C31 H31B 0.9600 . ?
C31 H31C 0.9600 . ?
C32 C35 1.528(10) . ?
C32 C33 1.540(9) . ?
C32 C34 1.545(9) . ?
C33 H33A 0.9600 . ?
C33 H33B 0.9600 . ?
C33 H33C 0.9600 . ?
C34 H34A 0.9600 . ?
C34 H34B 0.9600 . ?
C34 H34C 0.9600 . ?
C35 H35A 0.9600 . ?
C35 H35B 0.9600 . ?
C35 H35C 0.9600 . ?
C36 C39 1.522(10) . ?
C36 C37 1.529(10) . ?
C36 C38 1.539(9) . ?
C37 H37A 0.9600 . ?
C37 H37B 0.9600 . ?
C37 H37C 0.9600 . ?
C38 H38A 0.9600 . ?
C38 H38B 0.9600 . ?
C38 H38C 0.9600 . ?
C39 H39A 0.9600 . ?
C39 H39B 0.9600 . ?
C39 H39C 0.9600 . ?
C40 C41 1.500(11) . ?
C40 H40A 0.9700 . ?
C40 H40B 0.9700 . ?
C41 C42 1.524(13) . ?
C41 H41A 0.9700 . ?
C41 H41B 0.9700 . ?
C42 C43 1.501(13) . ?
C42 H42A 0.9700 . ?
C42 H42B 0.9700 . ?
C43 H43A 0.9700 . ?
C43 H43B 0.9700 . ?
C44 C45 1.408(13) . ?
C44 H44A 0.9700 . ?
C44 H44B 0.9700 . ?
C45 C46 1.482(13) . ?
C45 H45A 0.9700 . ?
C45 H45B 0.9700 . ?
C46 C47 1.513(11) . ?
C46 H46A 0.9700 . ?
C46 H46B 0.9700 . ?
C47 H47A 0.9700 . ?
C47 H47B 0.9700 . ?
C48 C49 1.489(13) . ?
C48 H48A 0.9700 . ?
C48 H48B 0.9700 . ?
C49 C50 1.347(15) . ?
C49 H49A 0.9700 . ?
C49 H49B 0.9700 . ?
C50 C51 1.497(12) . ?
C50 H50A 0.9700 . ?
C50 H50B 0.9700 . ?
C51 H51A 0.9700 . ?
C51 H51B 0.9700 . ?
C52 C53 1.519(14) . ?
C52 H52A 0.9700 . ?
C52 H52B 0.9700 . ?
C53 C54 1.512(19) . ?
C53 H53A 0.9700 . ?
C53 H53B 0.9700 . ?
C54 C55 1.364(15) . ?
C54 H54A 0.9700 . ?
C54 H54B 0.9700 . ?
C55 H55A 0.9700 . ?
C55 H55B 0.9700 . ?
